data_4343539
loop_
_publ_author_name
'Vologzhanina, Anna V.'
'Belov, Alexander S.'
'Novikov, Valentin V.'
'Dolganov, Alexander V.'
'Romanenko, Galina V.'
'Ovcharenko, Victor I.'
'Korlyukov, Alexander A.'
'Buzin, Mikhail I.'
'Voloshin, Yan Z.'

_publ_section_title
;
 Synthesis and Temperature-Induced Structural Phase and Spin Transitions
 in Hexadecylboron-Capped Cobalt(II) Hexachloroclathrochelate and Its
 Diamagnetic Iron(II)-Encapsulating Analogue.
;
_journal_issue 12
_journal_name_full 'Inorganic chemistry'
_journal_page_first 5827
_journal_page_last 5838
_journal_paper_doi 10.1021/acs.inorgchem.5b00546
_journal_volume 54
_journal_year 2015
_chemical_formula_moiety 'C38 H66 B2 Cl6 Fe N6 O6'
_chemical_formula_sum 'C38 H66 B2 Cl6 Fe N6 O6'
_chemical_formula_weight 993.14
_chemical_name_systematic
;
 ? 
;
_space_group_IT_number 15
_symmetry_cell_setting monoclinic
_symmetry_space_group_name_Hall '-C 2yc'
_symmetry_space_group_name_H-M 'C 1 2/c 1'
_atom_sites_solution_hydrogens geom
_atom_sites_solution_primary direct
_atom_sites_solution_secondary difmap
_audit_creation_method SHELXL-97
_cell_angle_alpha 90.00
_cell_angle_beta 102.430(3)
_cell_angle_gamma 90.00
_cell_formula_units_Z 4
_cell_length_a 44.7655(19)
_cell_length_b 7.9046(4)
_cell_length_c 13.8872(6)
_cell_measurement_reflns_used 3328
_cell_measurement_temperature 173(2)
_cell_measurement_theta_max 26.66
_cell_measurement_theta_min 2.80
_cell_volume 4798.8(4)
_computing_cell_refinement 'APEX2 (Bruker, 2005)'
_computing_data_collection 'APEX2 (Bruker, 2005)'
_computing_data_reduction 'APEX2 (Bruker, 2005)'
_computing_molecular_graphics 'SHELXTL ver. 5.1 (Sheldrick, 2008)'
_computing_publication_material 'SHELXTL ver. 5.1 (Sheldrick, 2008)'
_computing_structure_refinement 'SHELXTL ver. 5.1 (Sheldrick, 2008)'
_computing_structure_solution 'SHELXTL ver. 5.1 (Sheldrick, 2008)'
_diffrn_ambient_temperature 173(2)
_diffrn_measured_fraction_theta_full 0.999
_diffrn_measured_fraction_theta_max 0.999
_diffrn_measurement_device_type 'Bruker APEX-II CCD'
_diffrn_measurement_method '\f and \w scans'
_diffrn_radiation_monochromator graphite
_diffrn_radiation_source 'fine-focus sealed tube'
_diffrn_radiation_type MoK\a
_diffrn_radiation_wavelength 0.71073
_diffrn_reflns_av_R_equivalents 0.0989
_diffrn_reflns_av_sigmaI/netI 0.1029
_diffrn_reflns_limit_h_max 54
_diffrn_reflns_limit_h_min -54
_diffrn_reflns_limit_k_max 9
_diffrn_reflns_limit_k_min -9
_diffrn_reflns_limit_l_max 17
_diffrn_reflns_limit_l_min -16
_diffrn_reflns_number 18541
_diffrn_reflns_theta_full 26.00
_diffrn_reflns_theta_max 26.00
_diffrn_reflns_theta_min 1.86
_diffrn_standards_number 0
_exptl_absorpt_coefficient_mu 0.697
_exptl_absorpt_correction_T_max 0.3765
_exptl_absorpt_correction_T_min 0.2239
_exptl_absorpt_correction_type multi-scan
_exptl_absorpt_process_details 'SADABS (Sheldrick, 1998)'
_exptl_crystal_colour red
_exptl_crystal_density_diffrn 1.375
_exptl_crystal_density_method 'not measured'
_exptl_crystal_description plate
_exptl_crystal_F_000 2088
_exptl_crystal_size_max 0.28
_exptl_crystal_size_mid 0.06
_exptl_crystal_size_min 0.02
_refine_diff_density_max 0.483
_refine_diff_density_min -0.453
_refine_diff_density_rms 0.072
_refine_ls_extinction_method none
_refine_ls_goodness_of_fit_ref 0.972
_refine_ls_hydrogen_treatment constr
_refine_ls_matrix_type full
_refine_ls_number_parameters 268
_refine_ls_number_reflns 4713
_refine_ls_number_restraints 0
_refine_ls_restrained_S_all 0.972
_refine_ls_R_factor_all 0.0921
_refine_ls_R_factor_gt 0.0467
_refine_ls_shift/su_max 0.000
_refine_ls_shift/su_mean 0.000
_refine_ls_structure_factor_coef Fsqd
_refine_ls_weighting_details 'calc w=1/[\s^2^(Fo^2^)+(0.0010P)^2^+0.0000P] where P=(Fo^2^+2Fc^2^)/3'
_refine_ls_weighting_scheme calc
_refine_ls_wR_factor_gt 0.0656
_refine_ls_wR_factor_ref 0.0722
_reflns_number_gt 2696
_reflns_number_total 4713
_reflns_threshold_expression I>2\s(I)
_cod_data_source_file ic5b00546_si_002.cif
_cod_data_source_block al14_173
_cod_depositor_comments
;
The following automatic conversions were performed:

'_symmetry_cell_setting' value 'Monoclinic' changed to 'monoclinic'
according to
/usr/data/users/saulius/crontab/automatic-downloads/current/ACS/lib/dictionaries/cif_core.dic
dictionary named 'cif_core.dic' version 2.4.2 from 2011-04-26.

Automatic conversion script
Id: cif_fix_values 3271 2015-04-21 07:52:19Z andrius 
;
_cod_original_sg_symbol_H-M 'C 2/c'
_cod_database_code 4343539

loop_
_symmetry_equiv_pos_as_xyz
'x, y, z'
'-x, y, -z+1/2'
'x+1/2, y+1/2, z'
'-x+1/2, y+1/2, -z+1/2'
'-x, -y, -z'
'x, -y, z-1/2'
'-x+1/2, -y+1/2, -z'
'x+1/2, -y+1/2, z-1/2'

loop_
_atom_site_label
_atom_site_type_symbol
_atom_site_fract_x
_atom_site_fract_y
_atom_site_fract_z
_atom_site_U_iso_or_equiv
_atom_site_adp_type
_atom_site_occupancy
_atom_site_symmetry_multiplicity
_atom_site_calc_flag
_atom_site_refinement_flags
Fe1 Fe 0.0000 0.49068(7) 0.2500 0.02585(16) Uani 1 2 d S
Cl1 Cl 0.037890(16) 1.00488(9) 0.26188(5) 0.0399(2) Uani 1 1 d .
Cl2 Cl 0.028937(16) 0.22225(10) 0.00774(5) 0.0391(2) Uani 1 1 d .
Cl3 Cl -0.046362(16) 0.24549(11) -0.02633(5) 0.0431(2) Uani 1 1 d .
B1 B 0.07013(8) 0.4887(5) 0.2761(2) 0.0294(9) Uani 1 1 d .
O1 O 0.05736(4) 0.6629(2) 0.24810(13) 0.0337(5) Uani 1 1 d .
O2 O 0.05518(4) 0.3649(2) 0.19757(13) 0.0336(5) Uani 1 1 d .
O3 O -0.06148(4) 0.4408(3) 0.12892(13) 0.0374(5) Uani 1 1 d .
N1 N 0.02670(5) 0.6769(3) 0.24162(16) 0.0283(6) Uani 1 1 d .
N2 N 0.02421(5) 0.3719(3) 0.17483(16) 0.0301(6) Uani 1 1 d .
N3 N -0.03073(5) 0.4249(3) 0.13695(16) 0.0302(6) Uani 1 1 d .
C1 C 0.01589(6) 0.8286(4) 0.24924(19) 0.0279(8) Uani 1 1 d .
C2 C 0.01031(6) 0.3121(3) 0.0887(2) 0.0286(7) Uani 1 1 d .
C3 C -0.02213(6) 0.3342(4) 0.07027(19) 0.0283(7) Uani 1 1 d .
C4 C 0.10546(6) 0.4867(4) 0.28401(18) 0.0320(7) Uani 1 1 d .
H4A H 0.1152 0.5667 0.3362 0.038 Uiso 1 1 calc R
H4B H 0.1134 0.3721 0.3038 0.038 Uiso 1 1 calc R
C5 C 0.11435(6) 0.5350(4) 0.18709(19) 0.0367(8) Uani 1 1 d .
H5A H 0.1020 0.4663 0.1334 0.044 Uiso 1 1 calc R
H5B H 0.1089 0.6551 0.1727 0.044 Uiso 1 1 calc R
C6 C 0.14776(6) 0.5116(4) 0.18560(19) 0.0352(8) Uani 1 1 d .
H6A H 0.1539 0.3947 0.2065 0.042 Uiso 1 1 calc R
H6B H 0.1601 0.5900 0.2339 0.042 Uiso 1 1 calc R
C7 C 0.15473(6) 0.5434(4) 0.0843(2) 0.0408(9) Uani 1 1 d .
H7A H 0.1417 0.4676 0.0359 0.049 Uiso 1 1 calc R
H7B H 0.1489 0.6613 0.0645 0.049 Uiso 1 1 calc R
C8 C 0.18776(6) 0.5165(4) 0.07889(19) 0.0389(8) Uani 1 1 d .
H8A H 0.2007 0.5962 0.1247 0.047 Uiso 1 1 calc R
H8B H 0.1939 0.4002 0.1014 0.047 Uiso 1 1 calc R
C9 C 0.19384(6) 0.5411(4) -0.02367(19) 0.0409(9) Uani 1 1 d .
H9A H 0.1875 0.6570 -0.0464 0.049 Uiso 1 1 calc R
H9B H 0.1810 0.4606 -0.0693 0.049 Uiso 1 1 calc R
C10 C 0.22694(6) 0.5160(4) -0.02980(19) 0.0389(8) Uani 1 1 d .
H10A H 0.2334 0.4008 -0.0061 0.047 Uiso 1 1 calc R
H10B H 0.2398 0.5977 0.0150 0.047 Uiso 1 1 calc R
C11 C 0.23288(6) 0.5382(4) -0.13260(19) 0.0420(9) Uani 1 1 d .
H11A H 0.2204 0.4550 -0.1772 0.050 Uiso 1 1 calc R
H11B H 0.2261 0.6526 -0.1568 0.050 Uiso 1 1 calc R
C12 C 0.26608(6) 0.5163(4) -0.13799(19) 0.0408(8) Uani 1 1 d .
H12A H 0.2786 0.5991 -0.0930 0.049 Uiso 1 1 calc R
H12B H 0.2728 0.4017 -0.1140 0.049 Uiso 1 1 calc R
C13 C 0.27228(6) 0.5392(4) -0.24037(19) 0.0418(9) Uani 1 1 d .
H13A H 0.2651 0.6528 -0.2650 0.050 Uiso 1 1 calc R
H13B H 0.2602 0.4546 -0.2850 0.050 Uiso 1 1 calc R
C14 C 0.30563(6) 0.5210(4) -0.2453(2) 0.0419(9) Uani 1 1 d .
H14A H 0.3129 0.4076 -0.2203 0.050 Uiso 1 1 calc R
H14B H 0.3177 0.6060 -0.2009 0.050 Uiso 1 1 calc R
C15 C 0.31179(7) 0.5430(4) -0.3478(2) 0.0457(9) Uani 1 1 d .
H15A H 0.3042 0.6555 -0.3732 0.055 Uiso 1 1 calc R
H15B H 0.2999 0.4567 -0.3918 0.055 Uiso 1 1 calc R
C16 C 0.34536(6) 0.5281(4) -0.3533(2) 0.0455(9) Uani 1 1 d .
H16A H 0.3573 0.6154 -0.3102 0.055 Uiso 1 1 calc R
H16B H 0.3531 0.4160 -0.3276 0.055 Uiso 1 1 calc R
C17 C 0.35068(7) 0.5488(4) -0.4567(2) 0.0455(9) Uani 1 1 d .
H17A H 0.3388 0.4610 -0.4995 0.055 Uiso 1 1 calc R
H17B H 0.3426 0.6604 -0.4825 0.055 Uiso 1 1 calc R
C18 C 0.38399(7) 0.5363(4) -0.4644(2) 0.0517(10) Uani 1 1 d .
H18A H 0.3922 0.4252 -0.4384 0.062 Uiso 1 1 calc R
H18B H 0.3959 0.6252 -0.4227 0.062 Uiso 1 1 calc R
C19 C 0.38826(7) 0.5558(4) -0.5698(2) 0.0545(10) Uani 1 1 d .
H19A H 0.4101 0.5505 -0.5703 0.082 Uiso 1 1 calc R
H19B H 0.3800 0.6651 -0.5963 0.082 Uiso 1 1 calc R
H19C H 0.3775 0.4644 -0.6107 0.082 Uiso 1 1 calc R

loop_
_atom_site_aniso_label
_atom_site_aniso_U_11
_atom_site_aniso_U_22
_atom_site_aniso_U_33
_atom_site_aniso_U_23
_atom_site_aniso_U_13
_atom_site_aniso_U_12
Fe1 0.0275(4) 0.0315(4) 0.0191(3) 0.000 0.0063(3) 0.000
Cl1 0.0401(5) 0.0331(5) 0.0446(5) 0.0004(4) 0.0053(4) -0.0053(4)
Cl2 0.0434(5) 0.0513(6) 0.0251(4) -0.0057(4) 0.0131(4) 0.0082(4)
Cl3 0.0407(5) 0.0607(6) 0.0248(4) -0.0119(4) 0.0004(3) 0.0000(4)
B1 0.034(2) 0.034(2) 0.0220(19) 0.0036(19) 0.0109(17) -0.0020(19)
O1 0.0275(12) 0.0377(14) 0.0376(12) -0.0003(10) 0.0105(10) -0.0027(10)
O2 0.0247(12) 0.0434(14) 0.0340(12) -0.0073(11) 0.0091(10) -0.0020(10)
O3 0.0266(12) 0.0564(15) 0.0297(12) -0.0092(11) 0.0070(10) -0.0004(11)
N1 0.0289(15) 0.0323(17) 0.0260(14) 0.0018(12) 0.0107(12) -0.0014(12)
N2 0.0241(15) 0.0387(17) 0.0275(14) 0.0017(13) 0.0055(12) 0.0007(12)
N3 0.0259(15) 0.0410(16) 0.0253(14) 0.0023(13) 0.0090(12) 0.0010(13)
C1 0.0328(18) 0.0267(18) 0.0231(16) -0.0001(14) 0.0037(16) -0.0068(14)
C2 0.0325(19) 0.0339(19) 0.0220(17) 0.0004(15) 0.0116(15) 0.0001(15)
C3 0.0336(19) 0.035(2) 0.0163(16) -0.0011(14) 0.0056(14) -0.0010(15)
C4 0.0295(18) 0.041(2) 0.0269(16) 0.0024(16) 0.0086(14) 0.0018(16)
C5 0.0281(18) 0.053(2) 0.0307(18) -0.0016(17) 0.0103(15) 0.0015(16)
C6 0.0291(18) 0.049(2) 0.0289(17) -0.0012(17) 0.0092(14) -0.0001(16)
C7 0.0325(19) 0.061(2) 0.0314(18) -0.0005(17) 0.0126(15) 0.0006(17)
C8 0.0328(19) 0.056(2) 0.0307(17) -0.0030(17) 0.0127(15) 0.0004(17)
C9 0.034(2) 0.058(2) 0.0332(19) 0.0015(17) 0.0138(16) 0.0016(17)
C10 0.0315(19) 0.055(2) 0.0330(18) -0.0004(18) 0.0136(15) -0.0006(17)
C11 0.037(2) 0.062(3) 0.0294(18) -0.0020(18) 0.0122(16) 0.0007(18)
C12 0.0359(19) 0.056(2) 0.0326(18) -0.0041(18) 0.0123(15) -0.0016(18)
C13 0.039(2) 0.058(2) 0.0317(18) -0.0006(17) 0.0139(16) 0.0006(18)
C14 0.039(2) 0.054(2) 0.0357(19) -0.0026(18) 0.0162(16) -0.0007(18)
C15 0.043(2) 0.059(3) 0.039(2) -0.0007(18) 0.0163(17) 0.0026(18)
C16 0.039(2) 0.061(3) 0.0396(19) 0.0020(19) 0.0159(17) 0.0005(18)
C17 0.042(2) 0.058(2) 0.041(2) 0.0008(18) 0.0189(17) 0.0020(18)
C18 0.042(2) 0.071(3) 0.045(2) -0.004(2) 0.0142(17) 0.0013(19)
C19 0.043(2) 0.074(3) 0.053(2) 0.001(2) 0.0239(18) 0.0033(19)

loop_
_atom_type_symbol
_atom_type_description
_atom_type_scat_dispersion_real
_atom_type_scat_dispersion_imag
_atom_type_scat_source
C C 0.0033 0.0016 'International Tables Vol C Tables 4.2.6.8 and 6.1.1.4'
H H 0.0000 0.0000 'International Tables Vol C Tables 4.2.6.8 and 6.1.1.4'
B B 0.0013 0.0007 'International Tables Vol C Tables 4.2.6.8 and 6.1.1.4'
N N 0.0061 0.0033 'International Tables Vol C Tables 4.2.6.8 and 6.1.1.4'
O O 0.0106 0.0060 'International Tables Vol C Tables 4.2.6.8 and 6.1.1.4'
Cl Cl 0.1484 0.1585 'International Tables Vol C Tables 4.2.6.8 and 6.1.1.4'
Fe Fe 0.3463 0.8444 'International Tables Vol C Tables 4.2.6.8 and 6.1.1.4'

loop_
_geom_angle_atom_site_label_1
_geom_angle_atom_site_label_2
_geom_angle_atom_site_label_3
_geom_angle
_geom_angle_site_symmetry_1
_geom_angle_site_symmetry_3
N2 Fe1 N2 120.98(14) . 2
N2 Fe1 N1 84.80(10) . .
N2 Fe1 N1 147.96(9) 2 .
N2 Fe1 N1 147.96(9) . 2
N2 Fe1 N1 84.80(10) 2 2
N1 Fe1 N1 79.58(15) . 2
N2 Fe1 N3 79.10(10) . .
N2 Fe1 N3 85.56(9) 2 .
N1 Fe1 N3 120.29(10) . .
N1 Fe1 N3 84.90(10) 2 .
N2 Fe1 N3 85.56(9) . 2
N2 Fe1 N3 79.10(10) 2 2
N1 Fe1 N3 84.90(10) . 2
N1 Fe1 N3 120.29(10) 2 2
N3 Fe1 N3 148.62(15) . 2
O3 B1 O1 107.5(2) 2 .
O3 B1 O2 108.3(2) 2 .
O1 B1 O2 108.7(2) . .
O3 B1 C4 112.6(2) 2 .
O1 B1 C4 110.4(3) . .
O2 B1 C4 109.2(2) . .
N1 O1 B1 114.3(2) . .
N2 O2 B1 114.5(2) . .
N3 O3 B1 113.5(2) . 2
C1 N1 O1 117.1(2) . .
C1 N1 Fe1 116.98(19) . .
O1 N1 Fe1 124.58(17) . .
C2 N2 O2 117.3(2) . .
C2 N2 Fe1 117.55(19) . .
O2 N2 Fe1 124.49(17) . .
C3 N3 O3 116.3(2) . .
C3 N3 Fe1 117.61(19) . .
O3 N3 Fe1 125.05(16) . .
N1 C1 C1 112.89(16) . 2
N1 C1 Cl1 123.1(2) . .
C1 C1 Cl1 123.90(10) 2 .
N2 C2 C3 112.5(2) . .
N2 C2 Cl2 123.5(2) . .
C3 C2 Cl2 124.0(2) . .
N3 C3 C2 112.8(3) . .
N3 C3 Cl3 124.1(2) . .
C2 C3 Cl3 123.1(2) . .
C5 C4 B1 112.7(2) . .
C5 C4 H4A 109.0 . .
B1 C4 H4A 109.0 . .
C5 C4 H4B 109.0 . .
B1 C4 H4B 109.0 . .
H4A C4 H4B 107.8 . .
C6 C5 C4 115.2(2) . .
C6 C5 H5A 108.5 . .
C4 C5 H5A 108.5 . .
C6 C5 H5B 108.5 . .
C4 C5 H5B 108.5 . .
H5A C5 H5B 107.5 . .
C5 C6 C7 113.0(2) . .
C5 C6 H6A 109.0 . .
C7 C6 H6A 109.0 . .
C5 C6 H6B 109.0 . .
C7 C6 H6B 109.0 . .
H6A C6 H6B 107.8 . .
C8 C7 C6 114.7(2) . .
C8 C7 H7A 108.6 . .
C6 C7 H7A 108.6 . .
C8 C7 H7B 108.6 . .
C6 C7 H7B 108.6 . .
H7A C7 H7B 107.6 . .
C9 C8 C7 113.8(2) . .
C9 C8 H8A 108.8 . .
C7 C8 H8A 108.8 . .
C9 C8 H8B 108.8 . .
C7 C8 H8B 108.8 . .
H8A C8 H8B 107.7 . .
C8 C9 C10 114.2(2) . .
C8 C9 H9A 108.7 . .
C10 C9 H9A 108.7 . .
C8 C9 H9B 108.7 . .
C10 C9 H9B 108.7 . .
H9A C9 H9B 107.6 . .
C9 C10 C11 114.1(2) . .
C9 C10 H10A 108.7 . .
C11 C10 H10A 108.7 . .
C9 C10 H10B 108.7 . .
C11 C10 H10B 108.7 . .
H10A C10 H10B 107.6 . .
C12 C11 C10 114.0(2) . .
C12 C11 H11A 108.8 . .
C10 C11 H11A 108.8 . .
C12 C11 H11B 108.8 . .
C10 C11 H11B 108.8 . .
H11A C11 H11B 107.7 . .
C13 C12 C11 114.4(2) . .
C13 C12 H12A 108.7 . .
C11 C12 H12A 108.7 . .
C13 C12 H12B 108.7 . .
C11 C12 H12B 108.7 . .
H12A C12 H12B 107.6 . .
C12 C13 C14 114.3(2) . .
C12 C13 H13A 108.7 . .
C14 C13 H13A 108.7 . .
C12 C13 H13B 108.7 . .
C14 C13 H13B 108.7 . .
H13A C13 H13B 107.6 . .
C13 C14 C15 114.3(3) . .
C13 C14 H14A 108.7 . .
C15 C14 H14A 108.7 . .
C13 C14 H14B 108.7 . .
C15 C14 H14B 108.7 . .
H14A C14 H14B 107.6 . .
C14 C15 C16 114.7(3) . .
C14 C15 H15A 108.6 . .
C16 C15 H15A 108.6 . .
C14 C15 H15B 108.6 . .
C16 C15 H15B 108.6 . .
H15A C15 H15B 107.6 . .
C17 C16 C15 113.4(3) . .
C17 C16 H16A 108.9 . .
C15 C16 H16A 108.9 . .
C17 C16 H16B 108.9 . .
C15 C16 H16B 108.9 . .
H16A C16 H16B 107.7 . .
C18 C17 C16 114.6(3) . .
C18 C17 H17A 108.6 . .
C16 C17 H17A 108.6 . .
C18 C17 H17B 108.6 . .
C16 C17 H17B 108.6 . .
H17A C17 H17B 107.6 . .
C17 C18 C19 112.8(3) . .
C17 C18 H18A 109.0 . .
C19 C18 H18A 109.0 . .
C17 C18 H18B 109.0 . .
C19 C18 H18B 109.0 . .
H18A C18 H18B 107.8 . .
C18 C19 H19A 109.5 . .
C18 C19 H19B 109.5 . .
H19A C19 H19B 109.5 . .
C18 C19 H19C 109.5 . .
H19A C19 H19C 109.5 . .
H19B C19 H19C 109.5 . .

loop_
_geom_bond_atom_site_label_1
_geom_bond_atom_site_label_2
_geom_bond_distance
_geom_bond_site_symmetry_2
Fe1 N2 1.906(2) .
Fe1 N2 1.906(2) 2
Fe1 N1 1.915(2) .
Fe1 N1 1.915(2) 2
Fe1 N3 1.923(2) .
Fe1 N3 1.923(2) 2
Cl1 C1 1.693(3) .
Cl2 C2 1.693(3) .
Cl3 C3 1.686(3) .
B1 O3 1.501(3) 2
B1 O1 1.510(4) .
B1 O2 1.510(4) .
B1 C4 1.562(4) .
O1 N1 1.360(2) .
O2 N2 1.355(3) .
O3 N3 1.363(2) .
O3 B1 1.501(3) 2
N1 C1 1.306(3) .
N2 C2 1.312(3) .
N3 C3 1.294(3) .
C1 C1 1.427(5) 2
C2 C3 1.430(3) .
C4 C5 1.532(3) .
C4 H4A 0.9900 .
C4 H4B 0.9900 .
C5 C6 1.512(3) .
C5 H5A 0.9900 .
C5 H5B 0.9900 .
C6 C7 1.526(3) .
C6 H6A 0.9900 .
C6 H6B 0.9900 .
C7 C8 1.512(3) .
C7 H7A 0.9900 .
C7 H7B 0.9900 .
C8 C9 1.519(3) .
C8 H8A 0.9900 .
C8 H8B 0.9900 .
C9 C10 1.515(3) .
C9 H9A 0.9900 .
C9 H9B 0.9900 .
C10 C11 1.518(3) .
C10 H10A 0.9900 .
C10 H10B 0.9900 .
C11 C12 1.514(3) .
C11 H11A 0.9900 .
C11 H11B 0.9900 .
C12 C13 1.517(3) .
C12 H12A 0.9900 .
C12 H12B 0.9900 .
C13 C14 1.516(3) .
C13 H13A 0.9900 .
C13 H13B 0.9900 .
C14 C15 1.517(4) .
C14 H14A 0.9900 .
C14 H14B 0.9900 .
C15 C16 1.525(3) .
C15 H15A 0.9900 .
C15 H15B 0.9900 .
C16 C17 1.515(4) .
C16 H16A 0.9900 .
C16 H16B 0.9900 .
C17 C18 1.521(3) .
C17 H17A 0.9900 .
C17 H17B 0.9900 .
C18 C19 1.525(4) .
C18 H18A 0.9900 .
C18 H18B 0.9900 .
C19 H19A 0.9800 .
C19 H19B 0.9800 .
C19 H19C 0.9800 .

loop_
_geom_torsion_atom_site_label_1
_geom_torsion_atom_site_label_2
_geom_torsion_atom_site_label_3
_geom_torsion_atom_site_label_4
_geom_torsion
_geom_torsion_site_symmetry_1
_geom_torsion_site_symmetry_4
O3 B1 O1 N1 -55.5(3) 2 .
O2 B1 O1 N1 61.5(3) . .
C4 B1 O1 N1 -178.7(2) . .
O3 B1 O2 N2 65.4(3) 2 .
O1 B1 O2 N2 -51.0(3) . .
C4 B1 O2 N2 -171.6(2) . .
B1 O1 N1 C1 158.7(2) . .
B1 O1 N1 Fe1 -7.6(3) . .
N2 Fe1 N1 C1 154.7(2) . .
N2 Fe1 N1 C1 -59.4(3) 2 .
N1 Fe1 N1 C1 2.75(15) 2 .
N3 Fe1 N1 C1 80.5(2) . .
N3 Fe1 N1 C1 -119.3(2) 2 .
N2 Fe1 N1 O1 -39.04(19) . .
N2 Fe1 N1 O1 106.9(2) 2 .
N1 Fe1 N1 O1 169.0(3) 2 .
N3 Fe1 N1 O1 -113.20(19) . .
N3 Fe1 N1 O1 46.95(19) 2 .
B1 O2 N2 C2 158.3(2) . .
B1 O2 N2 Fe1 -12.2(3) . .
N2 Fe1 N2 C2 80.1(2) 2 .
N1 Fe1 N2 C2 -120.1(2) . .
N1 Fe1 N2 C2 -59.3(3) 2 .
N3 Fe1 N2 C2 2.1(2) . .
N3 Fe1 N2 C2 154.6(2) 2 .
N2 Fe1 N2 O2 -109.4(2) 2 .
N1 Fe1 N2 O2 50.3(2) . .
N1 Fe1 N2 O2 111.1(2) 2 .
N3 Fe1 N2 O2 172.6(2) . .
N3 Fe1 N2 O2 -34.9(2) 2 .
B1 O3 N3 C3 158.5(3) 2 .
B1 O3 N3 Fe1 -9.8(3) 2 .
N2 Fe1 N3 C3 2.4(2) . .
N2 Fe1 N3 C3 -120.4(2) 2 .
N1 Fe1 N3 C3 79.7(2) . .
N1 Fe1 N3 C3 154.5(2) 2 .
N3 Fe1 N3 C3 -59.8(2) 2 .
N2 Fe1 N3 O3 170.5(2) . .
N2 Fe1 N3 O3 47.8(2) 2 .
N1 Fe1 N3 O3 -112.2(2) . .
N1 Fe1 N3 O3 -37.4(2) 2 .
N3 Fe1 N3 O3 108.3(2) 2 .
O1 N1 C1 C1 -174.5(3) . 2
Fe1 N1 C1 C1 -7.2(4) . 2
O1 N1 C1 Cl1 2.5(3) . .
Fe1 N1 C1 Cl1 169.86(13) . .
O2 N2 C2 C3 -176.8(2) . .
Fe1 N2 C2 C3 -5.7(3) . .
O2 N2 C2 Cl2 2.1(4) . .
Fe1 N2 C2 Cl2 173.28(14) . .
O3 N3 C3 C2 -175.1(2) . .
Fe1 N3 C3 C2 -5.9(3) . .
O3 N3 C3 Cl3 3.1(4) . .
Fe1 N3 C3 Cl3 172.28(15) . .
N2 C2 C3 N3 7.3(4) . .
Cl2 C2 C3 N3 -171.6(2) . .
N2 C2 C3 Cl3 -170.9(2) . .
Cl2 C2 C3 Cl3 10.2(4) . .
O3 B1 C4 C5 179.9(2) 2 .
O1 B1 C4 C5 -60.0(3) . .
O2 B1 C4 C5 59.6(3) . .
B1 C4 C5 C6 -171.7(3) . .
C4 C5 C6 C7 173.8(3) . .
C5 C6 C7 C8 -178.3(3) . .
C6 C7 C8 C9 177.4(3) . .
C7 C8 C9 C10 179.5(3) . .
C8 C9 C10 C11 179.2(3) . .
C9 C10 C11 C12 178.9(3) . .
C10 C11 C12 C13 -179.7(3) . .
C11 C12 C13 C14 178.7(3) . .
C12 C13 C14 C15 179.7(3) . .
C13 C14 C15 C16 179.0(3) . .
C14 C15 C16 C17 179.4(3) . .
C15 C16 C17 C18 179.5(3) . .
C16 C17 C18 C19 179.3(3) . .
